data_4081343
loop_
_publ_author_name
'Uhl, Werner'
'Appelt, Christian'

_publ_section_title
;
 Reactions of an Al--P-Based Frustrated Lewis Pair with Carbonyl
 Compounds: Dynamic Coordination of Benzaldehyde, Activation of Benzoyl
 Chloride, and Al--C Bond Cleavage with Benzamide
;
_journal_issue 18
_journal_name_full Organometallics
_journal_page_first 5008
_journal_paper_doi 10.1021/om400620h
_journal_volume 32
_journal_year 2013
_chemical_formula_sum 'C50 H70 Al O P'
_chemical_formula_weight 745.01
_chemical_name_systematic
; 
 ? 
;
_space_group_IT_number 2
_symmetry_cell_setting triclinic
_symmetry_space_group_name_Hall '-P 1'
_symmetry_space_group_name_H-M 'P -1'
_atom_sites_solution_hydrogens geom
_atom_sites_solution_primary direct
_atom_sites_solution_secondary difmap
_audit_creation_method SHELXL-97
_cell_angle_alpha 102.346(4)
_cell_angle_beta 111.742(5)
_cell_angle_gamma 106.627(5)
_cell_formula_units_Z 2
_cell_length_a 11.8657(12)
_cell_length_b 14.7612(13)
_cell_length_c 15.6305(12)
_cell_measurement_reflns_used 9984
_cell_measurement_temperature 153(2)
_cell_measurement_theta_max 28.98
_cell_measurement_theta_min 2.60
_cell_volume 2273.9(4)
_computing_cell_refinement 'Bruker SAINT+'
_computing_data_collection 'Bruker SMART'
_computing_data_reduction 'Bruker SHELXTL'
_computing_molecular_graphics 'Bruker SHELXTL'
_computing_publication_material 'Bruker SHELXTL'
_computing_structure_refinement 'SHELXL-97 (Sheldrick, 1997)'
_computing_structure_solution 'SHELXS-97 (Sheldrick, 1990)'
_diffrn_ambient_temperature 153(2)
_diffrn_measured_fraction_theta_full 0.990
_diffrn_measured_fraction_theta_max 0.990
_diffrn_measurement_device_type 'Apex 2 CCD detector'
_diffrn_measurement_method 'omega scans'
_diffrn_radiation_monochromator graphite
_diffrn_radiation_source 'sealed tube'
_diffrn_radiation_type MoK\a
_diffrn_radiation_wavelength 0.71073
_diffrn_reflns_av_R_equivalents 0.0319
_diffrn_reflns_av_sigmaI/netI 0.0383
_diffrn_reflns_limit_h_max 16
_diffrn_reflns_limit_h_min -16
_diffrn_reflns_limit_k_max 20
_diffrn_reflns_limit_k_min -20
_diffrn_reflns_limit_l_max 22
_diffrn_reflns_limit_l_min -22
_diffrn_reflns_number 40203
_diffrn_reflns_theta_full 30.05
_diffrn_reflns_theta_max 30.05
_diffrn_reflns_theta_min 2.71
_exptl_absorpt_coefficient_mu 0.113
_exptl_absorpt_correction_T_max 0.9777
_exptl_absorpt_correction_T_min 0.9497
_exptl_absorpt_correction_type empirical
_exptl_absorpt_process_details SADABS
_exptl_crystal_colour colourless
_exptl_crystal_density_diffrn 1.088
_exptl_crystal_density_method 'not measured'
_exptl_crystal_description block
_exptl_crystal_F_000 812
_exptl_crystal_size_max 0.46
_exptl_crystal_size_mid 0.23
_exptl_crystal_size_min 0.20
_refine_diff_density_max 0.408
_refine_diff_density_min -0.293
_refine_diff_density_rms 0.058
_refine_ls_extinction_method none
_refine_ls_goodness_of_fit_ref 1.058
_refine_ls_hydrogen_treatment constr
_refine_ls_matrix_type full
_refine_ls_number_parameters 539
_refine_ls_number_reflns 13179
_refine_ls_number_restraints 150
_refine_ls_restrained_S_all 1.057
_refine_ls_R_factor_all 0.0622
_refine_ls_R_factor_gt 0.0459
_refine_ls_shift/su_max 0.011
_refine_ls_shift/su_mean 0.000
_refine_ls_structure_factor_coef Fsqd
_refine_ls_weighting_details 'calc w=1/[\s^2^(Fo^2^)+(0.0679P)^2^+0.5503P] where P=(Fo^2^+2Fc^2^)/3'
_refine_ls_weighting_scheme calc
_refine_ls_wR_factor_gt 0.1238
_refine_ls_wR_factor_ref 0.1370
_reflns_number_gt 10230
_reflns_number_total 13179
_reflns_threshold_expression >2sigma(I)
_cod_data_source_file om400620h_si_001.cif
_cod_data_source_block compound_3
_cod_depositor_comments
;
The following automatic conversions were performed:

'_refine_ls_hydrogen_treatment' value 'constr.' was replaced with the
value 'constr' as specified in the replacement file
'src/cod-tools/trunk/data/replacement-values/replacement_values.lst'.

Automatic conversion script
Id: cif_fix_values 5376 2017-05-30 11:51:03Z andrius 
;
_cod_original_sg_symbol_H-M P-1
_cod_database_code 4081343

loop_
_symmetry_equiv_pos_as_xyz
'x, y, z'
'-x, -y, -z'

loop_
_atom_site_label
_atom_site_type_symbol
_atom_site_fract_x
_atom_site_fract_y
_atom_site_fract_z
_atom_site_U_iso_or_equiv
_atom_site_adp_type
_atom_site_occupancy
_atom_site_symmetry_multiplicity
_atom_site_calc_flag
_atom_site_refinement_flags
_atom_site_disorder_assembly
_atom_site_disorder_group
C1 C 0.45950(12) 0.86946(9) 0.23276(9) 0.0187(2) Uani 1 1 d . . .
C2 C 0.54235(12) 0.95771(9) 0.30737(9) 0.0205(2) Uani 1 1 d . . .
H2 H 0.5208 1.0156 0.3068 0.025 Uiso 1 1 calc R . .
C31 C 0.66485(12) 0.97058(10) 0.39030(9) 0.0219(2) Uani 1 1 d . . .
C32 C 0.66678(14) 0.89423(11) 0.42879(10) 0.0286(3) Uani 1 1 d . . .
H32 H 0.5887 0.8326 0.3998 0.034 Uiso 1 1 calc R . .
C33 C 0.77969(16) 0.90573(13) 0.50843(12) 0.0369(3) Uani 1 1 d . . .
H33 H 0.7795 0.8523 0.5343 0.044 Uiso 1 1 calc R . .
C34 C 0.89242(15) 0.99395(14) 0.55068(12) 0.0382(4) Uani 1 1 d . . .
H34 H 0.9706 1.0020 0.6060 0.046 Uiso 1 1 calc R . .
C35 C 0.89258(14) 1.07075(13) 0.51321(11) 0.0339(3) Uani 1 1 d . . .
H35 H 0.9716 1.1316 0.5418 0.041 Uiso 1 1 calc R . .
C36 C 0.77898(13) 1.06020(11) 0.43442(10) 0.0275(3) Uani 1 1 d . . .
H36 H 0.7788 1.1147 0.4101 0.033 Uiso 1 1 calc R . .
Al1 Al 0.48742(4) 0.74261(3) 0.17802(3) 0.01934(9) Uani 1 1 d . . .
C41 C 0.65328(14) 0.77615(11) 0.16135(11) 0.0284(3) Uani 1 1 d . . .
C411 C 0.78163(15) 0.80877(14) 0.25551(13) 0.0393(4) Uani 1 1 d . . .
H41A H 0.8544 0.8192 0.2400 0.047 Uiso 1 1 calc R . .
H41B H 0.7745 0.7569 0.2837 0.047 Uiso 1 1 calc R . .
H41C H 0.7967 0.8707 0.3020 0.047 Uiso 1 1 calc R . .
C412 C 0.63815(17) 0.68117(14) 0.08650(13) 0.0409(4) Uani 1 1 d . . .
H41D H 0.5596 0.6603 0.0257 0.049 Uiso 1 1 calc R . .
H41E H 0.6314 0.6276 0.1124 0.049 Uiso 1 1 calc R . .
H41F H 0.7141 0.6964 0.0746 0.049 Uiso 1 1 calc R . .
C413 C 0.66876(18) 0.86020(14) 0.11869(15) 0.0439(4) Uani 1 1 d . . .
H41G H 0.6851 0.9220 0.1660 0.053 Uiso 1 1 calc R . .
H41H H 0.5890 0.8416 0.0594 0.053 Uiso 1 1 calc R . .
H41I H 0.7419 0.8699 0.1038 0.053 Uiso 1 1 calc R . .
C51 C 0.43706(14) 0.62260(10) 0.21889(11) 0.0280(3) Uani 1 1 d . . .
C511 C 0.55578(17) 0.60760(13) 0.28808(14) 0.0409(4) Uani 1 1 d . . .
H51A H 0.5245 0.5474 0.3016 0.049 Uiso 1 1 calc R . .
H51B H 0.6061 0.6650 0.3488 0.049 Uiso 1 1 calc R . .
H51C H 0.6109 0.6010 0.2572 0.049 Uiso 1 1 calc R . .
C512 C 0.34752(17) 0.62589(13) 0.26785(14) 0.0405(4) Uani 1 1 d . . .
H51D H 0.2677 0.6279 0.2230 0.049 Uiso 1 1 calc R . .
H51E H 0.3929 0.6853 0.3266 0.049 Uiso 1 1 calc R . .
H51F H 0.3257 0.5666 0.2847 0.049 Uiso 1 1 calc R . .
C513 C 0.3582(2) 0.52873(12) 0.12388(14) 0.0472(4) Uani 1 1 d . . .
H51G H 0.3258 0.4700 0.1390 0.057 Uiso 1 1 calc R . .
H51H H 0.4147 0.5203 0.0948 0.057 Uiso 1 1 calc R . .
H51I H 0.2848 0.5371 0.0783 0.057 Uiso 1 1 calc R . .
P1 P 0.30287(3) 0.85647(2) 0.14282(2) 0.01719(8) Uani 1 1 d . . .
C61 C 0.28444(12) 0.97393(9) 0.13734(9) 0.0196(2) Uani 1 1 d . . .
C62 C 0.17205(14) 0.99264(10) 0.13440(11) 0.0263(3) Uani 1 1 d . . .
C63 C 0.17226(15) 1.08721(11) 0.13486(12) 0.0316(3) Uani 1 1 d . . .
H63 H 0.0973 1.1006 0.1339 0.038 Uiso 1 1 calc R . .
C64 C 0.27477(16) 1.16279(11) 0.13656(11) 0.0313(3) Uani 1 1 d . . .
C65 C 0.38043(15) 1.14156(10) 0.13558(11) 0.0278(3) Uani 1 1 d . . .
H65 H 0.4517 1.1926 0.1354 0.033 Uiso 1 1 calc R . .
C66 C 0.38739(13) 1.04891(9) 0.13490(9) 0.0216(2) Uani 1 1 d . . .
C621 C 0.04872(16) 0.91784(13) 0.12662(15) 0.0416(4) Uani 1 1 d . . .
H62A H 0.0224 0.8532 0.0786 0.050 Uiso 1 1 calc R . .
H62B H -0.0211 0.9412 0.1067 0.050 Uiso 1 1 calc R . .
H62C H 0.0662 0.9114 0.1896 0.050 Uiso 1 1 calc R . .
C641 C 0.2701(2) 1.26366(12) 0.13636(15) 0.0463(4) Uani 1 1 d . . .
H64A H 0.2015 1.2711 0.1521 0.056 Uiso 1 1 calc R . .
H64B H 0.2518 1.2671 0.0722 0.056 Uiso 1 1 calc R . .
H64C H 0.3539 1.3171 0.1846 0.056 Uiso 1 1 calc R . .
C661 C 0.50360(14) 1.03454(10) 0.12553(11) 0.0264(3) Uani 1 1 d . . .
H66A H 0.5791 1.0632 0.1896 0.032 Uiso 1 1 calc R . .
H66B H 0.5240 1.0678 0.0834 0.032 Uiso 1 1 calc R . .
H66C H 0.4817 0.9635 0.0977 0.032 Uiso 1 1 calc R . .
C71 C 0.18149(12) 0.77752(9) 0.17025(10) 0.0213(2) Uani 1 1 d . . .
C72 C 0.19997(13) 0.80829(10) 0.26826(10) 0.0246(3) Uani 1 1 d . . .
C73 C 0.11629(15) 0.74547(11) 0.29392(12) 0.0307(3) Uani 1 1 d . . .
H73 H 0.1308 0.7659 0.3610 0.037 Uiso 1 1 calc R . .
C74 C 0.01301(15) 0.65463(11) 0.22626(13) 0.0331(3) Uani 1 1 d . . .
C75 C -0.00743(14) 0.62773(11) 0.12983(12) 0.0319(3) Uani 1 1 d . . .
H75 H -0.0807 0.5659 0.0818 0.038 Uiso 1 1 calc R . .
C76 C 0.07365(13) 0.68640(10) 0.09898(11) 0.0264(3) Uani 1 1 d . . .
C721 C 0.30112(15) 0.90882(11) 0.34813(11) 0.0318(3) Uani 1 1 d . . .
H72A H 0.2683 0.9291 0.3933 0.038 Uiso 1 1 calc R . .
H72B H 0.3170 0.9590 0.3189 0.038 Uiso 1 1 calc R . .
H72C H 0.3824 0.9023 0.3830 0.038 Uiso 1 1 calc R . .
C741 C -0.0778(2) 0.58922(14) 0.25573(17) 0.0490(5) Uani 1 1 d . . .
H74A H -0.1475 0.6116 0.2514 0.059 Uiso 1 1 calc R . .
H74B H -0.0284 0.5944 0.3223 0.059 Uiso 1 1 calc R . .
H74C H -0.1155 0.5200 0.2123 0.059 Uiso 1 1 calc R . .
C761 C 0.03520(15) 0.64842(12) -0.00921(12) 0.0377(4) Uani 1 1 d . . .
H76A H 0.0349 0.7027 -0.0337 0.045 Uiso 1 1 calc R . .
H76B H -0.0517 0.5945 -0.0442 0.045 Uiso 1 1 calc R . .
H76C H 0.0978 0.6237 -0.0188 0.045 Uiso 1 1 calc R . .
O1 O 0.35229(9) 0.71325(7) 0.05735(7) 0.02248(19) Uani 1 1 d . . .
C8 C 0.30187(12) 0.77971(9) 0.03367(9) 0.0193(2) Uani 1 1 d . . .
C81 C 0.25675(12) 0.78298(9) -0.05882(9) 0.0203(2) Uani 1 1 d . . .
C82 C 0.27036(13) 0.71491(10) -0.13302(10) 0.0238(3) Uani 1 1 d . . .
H82 H 0.3208 0.6760 -0.1129 0.029 Uiso 1 1 calc R . .
C83 C 0.21545(14) 0.70454(11) -0.22794(10) 0.0273(3) Uani 1 1 d . . .
H83 H 0.2306 0.6598 -0.2727 0.033 Uiso 1 1 calc R . .
C84 C 0.13132(14) 0.75880(11) -0.26886(10) 0.0274(3) Uani 1 1 d . . .
H84 H 0.1701 0.7942 -0.3025 0.033 Uiso 1 1 calc R . .
C85 C 0.13593(15) 0.83736(11) -0.18756(11) 0.0294(3) Uani 1 1 d . . .
H85 H 0.0972 0.8838 -0.2047 0.035 Uiso 1 1 calc R . .
C86 C 0.19046(14) 0.84692(10) -0.09270(10) 0.0261(3) Uani 1 1 d . . .
H86 H 0.1858 0.8974 -0.0455 0.031 Uiso 1 1 calc R . .
C91 C -0.01429(15) 0.68386(12) -0.34761(11) 0.0328(3) Uani 1 1 d . . .
C911 C -0.08380(18) 0.62486(14) -0.29988(15) 0.0467(4) Uani 1 1 d . . .
H91A H -0.1725 0.5794 -0.3486 0.056 Uiso 1 1 calc R . .
H91B H -0.0867 0.6712 -0.2481 0.056 Uiso 1 1 calc R . .
H91C H -0.0361 0.5868 -0.2728 0.056 Uiso 1 1 calc R . .
C912 C -0.08951(19) 0.74414(16) -0.39067(14) 0.0511(5) Uani 1 1 d . . .
H91D H -0.0408 0.7864 -0.4148 0.061 Uiso 1 1 calc R . .
H91E H -0.1002 0.7857 -0.3404 0.061 Uiso 1 1 calc R . .
H91F H -0.1751 0.6984 -0.4440 0.061 Uiso 1 1 calc R . .
C913 C -0.0111(2) 0.61045(17) -0.43080(13) 0.0543(5) Uani 1 1 d . . .
H91G H -0.0999 0.5691 -0.4819 0.065 Uiso 1 1 calc R . .
H91H H 0.0299 0.5680 -0.4056 0.065 Uiso 1 1 calc R . .
H91I H 0.0389 0.6480 -0.4573 0.065 Uiso 1 1 calc R . .
C01 C 0.5442(9) 0.3928(6) 0.4430(7) 0.071(2) Uani 0.583(6) 1 d PDU A 1
H01A H 0.4959 0.4297 0.4141 0.085 Uiso 0.583(6) 1 calc PR A 1
H01B H 0.6045 0.4334 0.5111 0.085 Uiso 0.583(6) 1 calc PR A 1
C02 C 0.4508(6) 0.2920(5) 0.4329(4) 0.0531(13) Uani 0.583(6) 1 d PDU A 1
H02A H 0.4341 0.2983 0.4890 0.064 Uiso 0.583(6) 1 calc PR A 1
H02B H 0.3679 0.2665 0.3742 0.064 Uiso 0.583(6) 1 calc PR A 1
C03 C 0.5231(10) 0.2232(6) 0.4270(8) 0.083(3) Uani 0.583(6) 1 d PDU A 1
H03A H 0.5543 0.2097 0.4870 0.099 Uiso 0.583(6) 1 calc PR A 1
H03B H 0.4649 0.1600 0.3731 0.099 Uiso 0.583(6) 1 calc PR A 1
C04 C 0.6359(8) 0.2760(5) 0.4117(6) 0.0723(18) Uani 0.583(6) 1 d PDU A 1
H04A H 0.6382 0.2315 0.3583 0.087 Uiso 0.583(6) 1 calc PR A 1
H04B H 0.7178 0.2981 0.4703 0.087 Uiso 0.583(6) 1 calc PR A 1
C05 C 0.6173(4) 0.3645(3) 0.3880(4) 0.0550(12) Uani 0.583(6) 1 d PDU A 1
H05A H 0.5658 0.3466 0.3183 0.066 Uiso 0.583(6) 1 calc PR A 1
H05B H 0.7010 0.4192 0.4107 0.066 Uiso 0.583(6) 1 calc PR A 1
C01A C 0.6119(12) 0.2438(7) 0.4331(11) 0.106(5) Uani 0.417(6) 1 d PDU A 2
H01C H 0.6472 0.2112 0.4771 0.127 Uiso 0.417(6) 1 calc PR A 2
H01D H 0.6158 0.2178 0.3729 0.127 Uiso 0.417(6) 1 calc PR A 2
C02A C 0.4717(9) 0.2263(8) 0.4127(7) 0.079(4) Uani 0.417(6) 1 d PDU A 2
H02C H 0.4507 0.2008 0.4589 0.095 Uiso 0.417(6) 1 calc PR A 2
H02D H 0.4101 0.1790 0.3471 0.095 Uiso 0.417(6) 1 calc PR A 2
C03A C 0.4677(11) 0.3311(11) 0.4248(11) 0.119(5) Uani 0.417(6) 1 d PDU A 2
H03C H 0.3938 0.3274 0.3687 0.143 Uiso 0.417(6) 1 calc PR A 2
H03D H 0.4597 0.3569 0.4831 0.143 Uiso 0.417(6) 1 calc PR A 2
C04A C 0.5900(12) 0.3947(9) 0.4324(12) 0.108(5) Uani 0.417(6) 1 d PDU A 2
H04C H 0.6181 0.4635 0.4733 0.130 Uiso 0.417(6) 1 calc PR A 2
H04D H 0.5814 0.3929 0.3685 0.130 Uiso 0.417(6) 1 calc PR A 2
C05A C 0.6848(6) 0.3515(5) 0.4777(6) 0.076(2) Uani 0.417(6) 1 d PDU A 2
H05C H 0.7592 0.3719 0.4645 0.092 Uiso 0.417(6) 1 calc PR A 2
H05D H 0.7165 0.3736 0.5478 0.092 Uiso 0.417(6) 1 calc PR A 2

loop_
_atom_site_aniso_label
_atom_site_aniso_U_11
_atom_site_aniso_U_22
_atom_site_aniso_U_33
_atom_site_aniso_U_23
_atom_site_aniso_U_13
_atom_site_aniso_U_12
C1 0.0173(5) 0.0184(5) 0.0206(6) 0.0075(5) 0.0085(5) 0.0071(4)
C2 0.0197(6) 0.0201(6) 0.0209(6) 0.0064(5) 0.0090(5) 0.0082(5)
C31 0.0183(6) 0.0244(6) 0.0190(6) 0.0025(5) 0.0080(5) 0.0080(5)
C32 0.0244(7) 0.0272(7) 0.0271(7) 0.0069(5) 0.0065(5) 0.0104(5)
C33 0.0323(8) 0.0420(9) 0.0338(8) 0.0142(7) 0.0081(6) 0.0204(7)
C34 0.0230(7) 0.0547(10) 0.0290(7) 0.0070(7) 0.0061(6) 0.0190(7)
C35 0.0168(6) 0.0420(8) 0.0281(7) -0.0001(6) 0.0088(5) 0.0035(6)
C36 0.0218(6) 0.0297(7) 0.0237(6) 0.0033(5) 0.0112(5) 0.0042(5)
Al1 0.01775(18) 0.01695(17) 0.02095(19) 0.00591(14) 0.00613(14) 0.00820(14)
C41 0.0246(7) 0.0310(7) 0.0327(7) 0.0093(6) 0.0144(6) 0.0153(6)
C411 0.0214(7) 0.0487(9) 0.0401(9) 0.0054(7) 0.0115(6) 0.0149(7)
C412 0.0389(9) 0.0460(9) 0.0385(9) 0.0056(7) 0.0190(7) 0.0236(8)
C413 0.0397(9) 0.0489(10) 0.0684(12) 0.0328(9) 0.0383(9) 0.0248(8)
C51 0.0276(7) 0.0209(6) 0.0326(7) 0.0122(6) 0.0087(6) 0.0109(5)
C511 0.0401(9) 0.0424(9) 0.0496(10) 0.0288(8) 0.0168(8) 0.0250(7)
C512 0.0385(9) 0.0368(8) 0.0581(11) 0.0303(8) 0.0254(8) 0.0170(7)
C513 0.0538(11) 0.0206(7) 0.0470(10) 0.0102(7) 0.0095(8) 0.0079(7)
P1 0.01561(15) 0.01488(14) 0.01952(15) 0.00539(11) 0.00690(12) 0.00627(11)
C61 0.0206(6) 0.0167(5) 0.0210(6) 0.0063(4) 0.0086(5) 0.0086(5)
C62 0.0248(7) 0.0256(6) 0.0317(7) 0.0115(6) 0.0131(6) 0.0136(5)
C63 0.0338(8) 0.0304(7) 0.0393(8) 0.0145(6) 0.0175(6) 0.0220(6)
C64 0.0403(8) 0.0233(6) 0.0326(7) 0.0108(6) 0.0149(6) 0.0179(6)
C65 0.0343(7) 0.0189(6) 0.0294(7) 0.0095(5) 0.0142(6) 0.0097(5)
C66 0.0249(6) 0.0182(5) 0.0198(6) 0.0057(5) 0.0095(5) 0.0080(5)
C621 0.0265(8) 0.0403(9) 0.0734(12) 0.0301(9) 0.0270(8) 0.0218(7)
C641 0.0588(11) 0.0291(8) 0.0605(11) 0.0213(8) 0.0267(9) 0.0277(8)
C661 0.0269(7) 0.0226(6) 0.0322(7) 0.0104(5) 0.0170(6) 0.0083(5)
C71 0.0182(6) 0.0183(5) 0.0276(6) 0.0086(5) 0.0104(5) 0.0076(5)
C72 0.0235(6) 0.0238(6) 0.0298(7) 0.0092(5) 0.0149(5) 0.0107(5)
C73 0.0341(8) 0.0316(7) 0.0381(8) 0.0169(6) 0.0236(7) 0.0163(6)
C74 0.0310(8) 0.0271(7) 0.0537(10) 0.0211(7) 0.0268(7) 0.0139(6)
C75 0.0235(7) 0.0203(6) 0.0475(9) 0.0108(6) 0.0157(6) 0.0050(5)
C76 0.0194(6) 0.0213(6) 0.0338(7) 0.0078(5) 0.0101(5) 0.0063(5)
C721 0.0317(8) 0.0315(7) 0.0293(7) 0.0033(6) 0.0192(6) 0.0075(6)
C741 0.0505(11) 0.0378(9) 0.0810(14) 0.0342(10) 0.0455(11) 0.0178(8)
C761 0.0232(7) 0.0336(8) 0.0331(8) 0.0012(6) 0.0076(6) -0.0044(6)
O1 0.0249(5) 0.0181(4) 0.0210(4) 0.0048(3) 0.0060(4) 0.0120(4)
C8 0.0177(6) 0.0171(5) 0.0207(6) 0.0052(4) 0.0070(5) 0.0076(4)
C81 0.0185(6) 0.0183(5) 0.0205(6) 0.0059(5) 0.0062(5) 0.0071(4)
C82 0.0229(6) 0.0241(6) 0.0241(6) 0.0074(5) 0.0097(5) 0.0116(5)
C83 0.0278(7) 0.0302(7) 0.0248(6) 0.0084(5) 0.0125(5) 0.0135(6)
C84 0.0287(7) 0.0303(7) 0.0235(6) 0.0129(5) 0.0109(5) 0.0115(6)
C85 0.0325(7) 0.0258(6) 0.0284(7) 0.0116(6) 0.0093(6) 0.0149(6)
C86 0.0303(7) 0.0227(6) 0.0246(6) 0.0070(5) 0.0098(5) 0.0147(5)
C91 0.0278(7) 0.0354(8) 0.0275(7) 0.0074(6) 0.0069(6) 0.0128(6)
C911 0.0310(9) 0.0430(9) 0.0562(11) 0.0153(8) 0.0167(8) 0.0081(7)
C912 0.0418(10) 0.0632(12) 0.0399(10) 0.0187(9) 0.0053(8) 0.0279(9)
C913 0.0443(11) 0.0620(12) 0.0314(9) -0.0052(8) 0.0050(8) 0.0208(9)
C01 0.105(6) 0.051(3) 0.092(4) 0.028(3) 0.073(5) 0.040(3)
C02 0.049(2) 0.066(3) 0.044(2) 0.013(2) 0.0299(19) 0.016(2)
C03 0.132(7) 0.059(4) 0.117(7) 0.044(4) 0.097(6) 0.058(5)
C04 0.070(4) 0.079(5) 0.092(4) 0.036(4) 0.046(3) 0.049(4)
C05 0.055(2) 0.042(2) 0.070(3) 0.0113(17) 0.040(2) 0.0126(16)
C01A 0.080(6) 0.056(5) 0.130(10) 0.011(5) 0.006(6) 0.031(5)
C02A 0.070(5) 0.080(6) 0.038(3) 0.011(4) 0.019(3) -0.021(4)
C03A 0.057(6) 0.131(10) 0.131(9) -0.003(8) 0.022(5) 0.051(6)
C04A 0.098(8) 0.059(5) 0.145(11) 0.045(7) 0.030(7) 0.029(5)
C05A 0.043(3) 0.076(4) 0.103(5) 0.022(4) 0.035(3) 0.021(3)

loop_
_atom_type_symbol
_atom_type_description
_atom_type_scat_dispersion_real
_atom_type_scat_dispersion_imag
_atom_type_scat_source
C C 0.0033 0.0016 'International Tables Vol C Tables 4.2.6.8 and 6.1.1.4'
H H 0.0000 0.0000 'International Tables Vol C Tables 4.2.6.8 and 6.1.1.4'
O O 0.0106 0.0060 'International Tables Vol C Tables 4.2.6.8 and 6.1.1.4'
Al Al 0.0645 0.0514 'International Tables Vol C Tables 4.2.6.8 and 6.1.1.4'
P P 0.1023 0.0942 'International Tables Vol C Tables 4.2.6.8 and 6.1.1.4'

loop_
_geom_angle_atom_site_label_1
_geom_angle_atom_site_label_2
_geom_angle_atom_site_label_3
_geom_angle
C2 C1 P1 120.44(9)
C2 C1 Al1 131.80(10)
P1 C1 Al1 106.49(6)
C1 C2 C31 123.37(11)
C1 C2 H2 118.3
C31 C2 H2 118.3
C32 C31 C36 118.60(12)
C32 C31 C2 119.90(12)
C36 C31 C2 121.44(12)
C33 C32 C31 120.93(14)
C33 C32 H32 119.5
C31 C32 H32 119.5
C34 C33 C32 120.04(15)
C34 C33 H33 120.0
C32 C33 H33 120.0
C33 C34 C35 119.88(14)
C33 C34 H34 120.1
C35 C34 H34 120.1
C34 C35 C36 120.26(14)
C34 C35 H35 119.9
C36 C35 H35 119.9
C35 C36 C31 120.25(14)
C35 C36 H36 119.9
C31 C36 H36 119.9
O1 Al1 C41 105.97(6)
O1 Al1 C51 106.74(5)
C41 Al1 C51 116.72(6)
O1 Al1 C1 89.46(5)
C41 Al1 C1 112.67(6)
C51 Al1 C1 120.18(6)
C413 C41 C411 107.87(14)
C413 C41 C412 107.57(14)
C411 C41 C412 107.72(12)
C413 C41 Al1 110.31(10)
C411 C41 Al1 115.18(10)
C412 C41 Al1 107.92(10)
C41 C411 H41A 109.5
C41 C411 H41B 109.5
H41A C411 H41B 109.5
C41 C411 H41C 109.5
H41A C411 H41C 109.5
H41B C411 H41C 109.5
C41 C412 H41D 109.5
C41 C412 H41E 109.5
H41D C412 H41E 109.5
C41 C412 H41F 109.5
H41D C412 H41F 109.5
H41E C412 H41F 109.5
C41 C413 H41G 109.5
C41 C413 H41H 109.5
H41G C413 H41H 109.5
C41 C413 H41I 109.5
H41G C413 H41I 109.5
H41H C413 H41I 109.5
C512 C51 C513 107.28(14)
C512 C51 C511 107.77(13)
C513 C51 C511 107.77(13)
C512 C51 Al1 113.17(10)
C513 C51 Al1 106.41(10)
C511 C51 Al1 114.10(10)
C51 C511 H51A 109.5
C51 C511 H51B 109.5
H51A C511 H51B 109.5
C51 C511 H51C 109.5
H51A C511 H51C 109.5
H51B C511 H51C 109.5
C51 C512 H51D 109.5
C51 C512 H51E 109.5
H51D C512 H51E 109.5
C51 C512 H51F 109.5
H51D C512 H51F 109.5
H51E C512 H51F 109.5
C51 C513 H51G 109.5
C51 C513 H51H 109.5
H51G C513 H51H 109.5
C51 C513 H51I 109.5
H51G C513 H51I 109.5
H51H C513 H51I 109.5
C1 P1 C71 104.36(6)
C1 P1 C61 116.31(6)
C71 P1 C61 112.85(6)
C1 P1 C8 97.77(6)
C71 P1 C8 109.15(6)
C61 P1 C8 114.96(6)
C66 C61 C62 119.16(11)
C66 C61 P1 117.45(9)
C62 C61 P1 123.39(10)
C63 C62 C61 117.99(13)
C63 C62 C621 115.99(12)
C61 C62 C621 125.97(12)
C64 C63 C62 123.41(13)
C64 C63 H63 118.3
C62 C63 H63 118.3
C65 C64 C63 117.57(13)
C65 C64 C641 120.94(15)
C63 C64 C641 121.47(14)
C64 C65 C66 122.43(13)
C64 C65 H65 118.8
C66 C65 H65 118.8
C65 C66 C61 119.33(12)
C65 C66 C661 115.92(12)
C61 C66 C661 124.66(11)
C62 C621 H62A 109.5
C62 C621 H62B 109.5
H62A C621 H62B 109.5
C62 C621 H62C 109.5
H62A C621 H62C 109.5
H62B C621 H62C 109.5
C64 C641 H64A 109.5
C64 C641 H64B 109.5
H64A C641 H64B 109.5
C64 C641 H64C 109.5
H64A C641 H64C 109.5
H64B C641 H64C 109.5
C66 C661 H66A 109.5
C66 C661 H66B 109.5
H66A C661 H66B 109.5
C66 C661 H66C 109.5
H66A C661 H66C 109.5
H66B C661 H66C 109.5
C72 C71 C76 119.38(12)
C72 C71 P1 117.60(10)
C76 C71 P1 122.98(10)
C73 C72 C71 119.18(13)
C73 C72 C721 116.17(13)
C71 C72 C721 124.57(12)
C74 C73 C72 122.34(14)
C74 C73 H73 118.8
C72 C73 H73 118.8
C75 C74 C73 117.80(13)
C75 C74 C741 121.01(15)
C73 C74 C741 121.15(16)
C74 C75 C76 123.00(14)
C74 C75 H75 118.5
C76 C75 H75 118.5
C75 C76 C71 118.19(14)
C75 C76 C761 116.43(13)
C71 C76 C761 125.34(13)
C72 C721 H72A 109.5
C72 C721 H72B 109.5
H72A C721 H72B 109.5
C72 C721 H72C 109.5
H72A C721 H72C 109.5
H72B C721 H72C 109.5
C74 C741 H74A 109.5
C74 C741 H74B 109.5
H74A C741 H74B 109.5
C74 C741 H74C 109.5
H74A C741 H74C 109.5
H74B C741 H74C 109.5
C76 C761 H76A 109.5
C76 C761 H76B 109.5
H76A C761 H76B 109.5
C76 C761 H76C 109.5
H76A C761 H76C 109.5
H76B C761 H76C 109.5
C8 O1 Al1 123.13(8)
O1 C8 C81 122.44(11)
O1 C8 P1 108.49(9)
C81 C8 P1 129.05(10)
C8 C81 C82 118.49(11)
C8 C81 C86 125.80(12)
C82 C81 C86 115.67(11)
C83 C82 C81 122.47(12)
C83 C82 H82 118.8
C81 C82 H82 118.8
C82 C83 C84 123.78(13)
C82 C83 H83 118.1
C84 C83 H83 118.1
C85 C84 C83 110.96(11)
C85 C84 C91 112.64(12)
C83 C84 C91 112.46(12)
C85 C84 H84 106.8
C83 C84 H84 106.8
C91 C84 H84 106.8
C86 C85 C84 124.23(13)
C86 C85 H85 117.9
C84 C85 H85 117.9
C85 C86 C81 121.91(13)
C85 C86 H86 119.0
C81 C86 H86 119.0
C912 C91 C911 109.70(15)
C912 C91 C913 108.60(15)
C911 C91 C913 109.67(15)
C912 C91 C84 109.09(13)
C911 C91 C84 110.21(13)
C913 C91 C84 109.54(13)
C91 C911 H91A 109.5
C91 C911 H91B 109.5
H91A C911 H91B 109.5
C91 C911 H91C 109.5
H91A C911 H91C 109.5
H91B C911 H91C 109.5
C91 C912 H91D 109.5
C91 C912 H91E 109.5
H91D C912 H91E 109.5
C91 C912 H91F 109.5
H91D C912 H91F 109.5
H91E C912 H91F 109.5
C91 C913 H91G 109.5
C91 C913 H91H 109.5
H91G C913 H91H 109.5
C91 C913 H91I 109.5
H91G C913 H91I 109.5
H91H C913 H91I 109.5
C05 C01 C02 104.1(5)
C05 C01 H01A 110.9
C02 C01 H01A 110.9
C05 C01 H01B 110.9
C02 C01 H01B 110.9
H01A C01 H01B 109.0
C03 C02 C01 104.3(6)
C03 C02 H02A 110.9
C01 C02 H02A 110.9
C03 C02 H02B 110.9
C01 C02 H02B 110.9
H02A C02 H02B 108.9
C04 C03 C02 107.3(5)
C04 C03 H03A 110.3
C02 C03 H03A 110.3
C04 C03 H03B 110.3
C02 C03 H03B 110.3
H03A C03 H03B 108.5
C03 C04 C05 107.3(5)
C03 C04 H04A 110.2
C05 C04 H04A 110.2
C03 C04 H04B 110.2
C05 C04 H04B 110.2
H04A C04 H04B 108.5
C04 C05 C01 103.3(5)
C04 C05 H05A 111.1
C01 C05 H05A 111.1
C04 C05 H05B 111.1
C01 C05 H05B 111.1
H05A C05 H05B 109.1
C05A C01A C02A 105.3(8)
C05A C01A H01C 110.7
C02A C01A H01C 110.7
C05A C01A H01D 110.7
C02A C01A H01D 110.7
H01C C01A H01D 108.8
C01A C02A C03A 104.6(8)
C01A C02A H02C 110.8
C03A C02A H02C 110.8
C01A C02A H02D 110.8
C03A C02A H02D 110.8
H02C C02A H02D 108.9
C04A C03A C02A 105.8(8)
C04A C03A H03C 110.6
C02A C03A H03C 110.6
C04A C03A H03D 110.6
C02A C03A H03D 110.6
H03C C03A H03D 108.7
C03A C04A C05A 104.4(9)
C03A C04A H04C 110.9
C05A C04A H04C 110.9
C03A C04A H04D 110.9
C05A C04A H04D 110.9
H04C C04A H04D 108.9
C01A C05A C04A 105.5(7)
C01A C05A H05C 110.6
C04A C05A H05C 110.6
C01A C05A H05D 110.6
C04A C05A H05D 110.6
H05C C05A H05D 108.8

loop_
_geom_bond_atom_site_label_1
_geom_bond_atom_site_label_2
_geom_bond_distance
C1 C2 1.3386(17)
C1 P1 1.7924(13)
C1 Al1 2.0562(13)
C2 C31 1.4730(17)
C2 H2 0.9600
C31 C32 1.3883(19)
C31 C36 1.3972(18)
C32 C33 1.385(2)
C32 H32 0.9600
C33 C34 1.379(2)
C33 H33 0.9600
C34 C35 1.383(2)
C34 H34 0.9600
C35 C36 1.388(2)
C35 H35 0.9600
C36 H36 0.9600
Al1 O1 1.8244(10)
Al1 C41 2.0158(15)
Al1 C51 2.0160(14)
C41 C413 1.527(2)
C41 C411 1.528(2)
C41 C412 1.538(2)
C411 H41A 0.9599
C411 H41B 0.9599
C411 H41C 0.9599
C412 H41D 0.9599
C412 H41E 0.9599
C412 H41F 0.9599
C413 H41G 0.9599
C413 H41H 0.9599
C413 H41I 0.9599
C51 C512 1.527(2)
C51 C513 1.533(2)
C51 C511 1.535(2)
C511 H51A 0.9599
C511 H51B 0.9599
C511 H51C 0.9599
C512 H51D 0.9599
C512 H51E 0.9599
C512 H51F 0.9599
C513 H51G 0.9599
C513 H51H 0.9599
C513 H51I 0.9599
P1 C71 1.8240(13)
P1 C61 1.8241(12)
P1 C8 1.8291(13)
C61 C66 1.4133(17)
C61 C62 1.4240(18)
C62 C63 1.3937(19)
C62 C621 1.504(2)
C63 C64 1.383(2)
C63 H63 0.9600
C64 C65 1.381(2)
C64 C641 1.506(2)
C65 C66 1.3916(18)
C65 H65 0.9600
C66 C661 1.5072(19)
C621 H62A 0.9599
C621 H62B 0.9599
C621 H62C 0.9599
C641 H64A 0.9599
C641 H64B 0.9599
C641 H64C 0.9599
C661 H66A 0.9599
C661 H66B 0.9599
C661 H66C 0.9599
C71 C72 1.4134(19)
C71 C76 1.4163(18)
C72 C73 1.3907(19)
C72 C721 1.510(2)
C73 C74 1.382(2)
C73 H73 0.9600
C74 C75 1.381(2)
C74 C741 1.506(2)
C75 C76 1.398(2)
C75 H75 0.9600
C76 C761 1.503(2)
C721 H72A 0.9599
C721 H72B 0.9599
C721 H72C 0.9599
C741 H74A 0.9599
C741 H74B 0.9599
C741 H74C 0.9599
C761 H76A 0.9599
C761 H76B 0.9599
C761 H76C 0.9599
O1 C8 1.3358(14)
C8 C81 1.3602(17)
C81 C82 1.4539(18)
C81 C86 1.4560(18)
C82 C83 1.3337(19)
C82 H82 0.9600
C83 C84 1.500(2)
C83 H83 0.9600
C84 C85 1.498(2)
C84 C91 1.572(2)
C84 H84 0.9600
C85 C86 1.336(2)
C85 H85 0.9600
C86 H86 0.9600
C91 C912 1.519(2)
C91 C911 1.523(2)
C91 C913 1.525(2)
C911 H91A 0.9599
C911 H91B 0.9599
C911 H91C 0.9599
C912 H91D 0.9599
C912 H91E 0.9599
C912 H91F 0.9599
C913 H91G 0.9599
C913 H91H 0.9599
C913 H91I 0.9599
C01 C05 1.507(6)
C01 C02 1.515(8)
C01 H01A 0.9600
C01 H01B 0.9600
C02 C03 1.515(7)
C02 H02A 0.9600
C02 H02B 0.9600
C03 C04 1.475(9)
C03 H03A 0.9600
C03 H03B 0.9600
C04 C05 1.484(7)
C04 H04A 0.9600
C04 H04B 0.9600
C05 H05A 0.9600
C05 H05B 0.9600
C01A C05A 1.434(10)
C01A C02A 1.504(12)
C01A H01C 0.9600
C01A H01D 0.9600
C02A C03A 1.535(12)
C02A H02C 0.9600
C02A H02D 0.9600
C03A C04A 1.430(13)
C03A H03C 0.9600
C03A H03D 0.9600
C04A C05A 1.478(11)
C04A H04C 0.9600
C04A H04D 0.9600
C05A H05C 0.9600
C05A H05D 0.9600

loop_
_geom_torsion_atom_site_label_1
_geom_torsion_atom_site_label_2
_geom_torsion_atom_site_label_3
_geom_torsion_atom_site_label_4
_geom_torsion
P1 C1 C2 C31 172.35(10)
Al1 C1 C2 C31 -22.40(19)
C1 C2 C31 C32 -37.96(19)
C1 C2 C31 C36 144.67(13)
C36 C31 C32 C33 -0.8(2)
C2 C31 C32 C33 -178.25(13)
C31 C32 C33 C34 0.0(2)
C32 C33 C34 C35 -0.2(2)
C33 C34 C35 C36 1.2(2)
C34 C35 C36 C31 -2.1(2)
C32 C31 C36 C35 1.8(2)
C2 C31 C36 C35 179.24(12)
C2 C1 Al1 O1 -153.09(13)
P1 C1 Al1 O1 13.67(6)
C2 C1 Al1 C41 -45.98(14)
P1 C1 Al1 C41 120.79(7)
C2 C1 Al1 C51 97.78(13)
P1 C1 Al1 C51 -95.46(7)
O1 Al1 C41 C413 54.62(12)
C51 Al1 C41 C413 173.27(11)
C1 Al1 C41 C413 -41.63(13)
O1 Al1 C41 C411 177.00(11)
C51 Al1 C41 C411 -64.35(13)
C1 Al1 C41 C411 80.75(12)
O1 Al1 C41 C412 -62.63(11)
C51 Al1 C41 C412 56.01(12)
C1 Al1 C41 C412 -158.89(10)
O1 Al1 C51 C512 -84.19(12)
C41 Al1 C51 C512 157.58(11)
C1 Al1 C51 C512 15.22(13)
O1 Al1 C51 C513 33.38(12)
C41 Al1 C51 C513 -84.85(12)
C1 Al1 C51 C513 132.79(11)
O1 Al1 C51 C511 152.09(11)
C41 Al1 C51 C511 33.86(14)
C1 Al1 C51 C511 -108.50(12)
C2 C1 P1 C71 -107.85(11)
Al1 C1 P1 C71 83.56(7)
C2 C1 P1 C61 17.17(13)
Al1 C1 P1 C61 -151.42(6)
C2 C1 P1 C8 140.02(11)
Al1 C1 P1 C8 -28.56(6)
C1 P1 C61 C66 47.94(12)
C71 P1 C61 C66 168.52(9)
C8 P1 C61 C66 -65.41(11)
C1 P1 C61 C62 -132.75(11)
C71 P1 C61 C62 -12.17(13)
C8 P1 C61 C62 113.90(12)
C66 C61 C62 C63 -3.6(2)
P1 C61 C62 C63 177.12(11)
C66 C61 C62 C621 173.77(15)
P1 C61 C62 C621 -5.5(2)
C61 C62 C63 C64 1.0(2)
C621 C62 C63 C64 -176.64(15)
C62 C63 C64 C65 1.4(2)
C62 C63 C64 C641 179.61(15)
C63 C64 C65 C66 -1.3(2)
C641 C64 C65 C66 -179.45(15)
C64 C65 C66 C61 -1.3(2)
C64 C65 C66 C661 175.22(13)
C62 C61 C66 C65 3.78(19)
P1 C61 C66 C65 -176.88(10)
C62 C61 C66 C661 -172.46(13)
P1 C61 C66 C661 6.88(17)
C1 P1 C71 C72 52.71(11)
C61 P1 C71 C72 -74.48(11)
C8 P1 C71 C72 156.40(10)
C1 P1 C71 C76 -125.26(11)
C61 P1 C71 C76 107.55(11)
C8 P1 C71 C76 -21.57(13)
C76 C71 C72 C73 3.66(19)
P1 C71 C72 C73 -174.38(10)
C76 C71 C72 C721 -172.88(13)
P1 C71 C72 C721 9.07(18)
C71 C72 C73 C74 -1.6(2)
C721 C72 C73 C74 175.20(14)
C72 C73 C74 C75 -1.2(2)
C72 C73 C74 C741 -178.66(14)
C73 C74 C75 C76 2.0(2)
C741 C74 C75 C76 179.51(14)
C74 C75 C76 C71 0.0(2)
C74 C75 C76 C761 -177.93(14)
C72 C71 C76 C75 -2.86(19)
P1 C71 C76 C75 175.08(10)
C72 C71 C76 C761 174.85(14)
P1 C71 C76 C761 -7.2(2)
C41 Al1 O1 C8 -99.34(10)
C51 Al1 O1 C8 135.60(10)
C1 Al1 O1 C8 14.12(10)
Al1 O1 C8 C81 145.48(10)
Al1 O1 C8 P1 -35.85(12)
C1 P1 C8 O1 38.97(9)
C71 P1 C8 O1 -69.24(10)
C61 P1 C8 O1 162.81(8)
C1 P1 C8 C81 -142.48(12)
C71 P1 C8 C81 109.32(12)
C61 P1 C8 C81 -18.64(14)
O1 C8 C81 C82 -3.20(19)
P1 C8 C81 C82 178.43(10)
O1 C8 C81 C86 174.49(12)
P1 C8 C81 C86 -3.9(2)
C8 C81 C82 C83 172.01(13)
C86 C81 C82 C83 -5.91(19)
C81 C82 C83 C84 -1.9(2)
C82 C83 C84 C85 9.2(2)
C82 C83 C84 C91 -117.99(16)
C83 C84 C85 C86 -9.7(2)
C91 C84 C85 C86 117.42(16)
C84 C85 C86 C81 2.8(2)
C8 C81 C86 C85 -172.29(14)
C82 C81 C86 C85 5.5(2)
C85 C84 C91 C912 57.88(17)
C83 C84 C91 C912 -175.84(14)
C85 C84 C91 C911 -62.62(16)
C83 C84 C91 C911 63.66(17)
C85 C84 C91 C913 176.63(14)
C83 C84 C91 C913 -57.09(18)
C05 C01 C02 C03 30.5(8)
C01 C02 C03 C04 -12.1(9)
C02 C03 C04 C05 -11.3(9)
C03 C04 C05 C01 30.2(8)
C02 C01 C05 C04 -37.4(8)
C05A C01A C02A C03A 13.9(14)
C01A C02A C03A C04A 10.0(14)
C02A C03A C04A C05A -29.4(14)
C02A C01A C05A C04A -32.4(14)
C03A C04A C05A C01A 39.3(15)
